data_7210544
loop_
_publ_author_name
'Li, Yu'
'Song, Datong'

_publ_section_title
;
 Syntheses, structures and luminescent properties of decorated lanthanide
 metal-organic frameworks of (E)-4,4'-(ethene-1,2-diyl)dibenzoic acids
;
_journal_issue 6
_journal_name_full CrystEngComm
_journal_page_first 1821
_journal_page_last 1830
_journal_paper_doi 10.1039/c0ce00750a
_journal_volume 13
_journal_year 2011
_chemical_formula_sum 'C33 H36 Eu N O8 S3'
_chemical_formula_weight 822.77
_chemical_name_systematic
;
?
;
_space_group_IT_number 2
_symmetry_cell_setting triclinic
_symmetry_space_group_name_Hall '-P 1'
_symmetry_space_group_name_H-M 'P -1'
_atom_sites_solution_hydrogens geom
_atom_sites_solution_primary direct
_atom_sites_solution_secondary difmap
_audit_creation_method SHELXL-97
_cell_angle_alpha 114.085(2)
_cell_angle_beta 91.028(2)
_cell_angle_gamma 94.463(2)
_cell_formula_units_Z 2
_cell_length_a 8.7097(3)
_cell_length_b 14.0738(5)
_cell_length_c 16.2065(6)
_cell_measurement_reflns_used 31341
_cell_measurement_temperature 150(2)
_cell_measurement_theta_max 26.00
_cell_measurement_theta_min 2.35
_cell_volume 1805.42(12)
_computing_structure_refinement 'SHELXL-97 (Sheldrick, 2008)'
_computing_structure_solution 'SHELXS-97 (Sheldrick, 2008)'
_diffrn_ambient_temperature 150(2)
_diffrn_measured_fraction_theta_full 0.983
_diffrn_measured_fraction_theta_max 0.983
_diffrn_radiation_monochromator graphite
_diffrn_radiation_source 'fine-focus sealed tube'
_diffrn_radiation_type MoK\a
_diffrn_radiation_wavelength 0.71073
_diffrn_reflns_av_R_equivalents 0.0575
_diffrn_reflns_av_sigmaI/netI 0.0563
_diffrn_reflns_limit_h_max 9
_diffrn_reflns_limit_h_min -10
_diffrn_reflns_limit_k_max 17
_diffrn_reflns_limit_k_min -17
_diffrn_reflns_limit_l_max 19
_diffrn_reflns_limit_l_min -19
_diffrn_reflns_number 31341
_diffrn_reflns_theta_full 26.00
_diffrn_reflns_theta_max 26.00
_diffrn_reflns_theta_min 2.35
_exptl_absorpt_coefficient_mu 1.958
_exptl_absorpt_correction_T_max 0.9527
_exptl_absorpt_correction_T_min 0.6954
_exptl_absorpt_correction_type multi-scan
_exptl_absorpt_process_details SADABS
_exptl_crystal_colour colorless
_exptl_crystal_density_diffrn 1.513
_exptl_crystal_density_method 'not measured'
_exptl_crystal_description block
_exptl_crystal_F_000 832
_exptl_crystal_size_max 0.20
_exptl_crystal_size_mid 0.10
_exptl_crystal_size_min 0.03
_refine_diff_density_max 3.495
_refine_diff_density_min -2.043
_refine_diff_density_rms 0.183
_refine_ls_extinction_method none
_refine_ls_goodness_of_fit_ref 1.029
_refine_ls_hydrogen_treatment constr
_refine_ls_matrix_type full
_refine_ls_number_parameters 335
_refine_ls_number_reflns 6985
_refine_ls_number_restraints 3
_refine_ls_restrained_S_all 1.030
_refine_ls_R_factor_all 0.0774
_refine_ls_R_factor_gt 0.0589
_refine_ls_shift/su_max 0.001
_refine_ls_shift/su_mean 0.000
_refine_ls_structure_factor_coef Fsqd
_refine_ls_weighting_details 'calc w=1/[\s^2^(Fo^2^)+(0.0875P)^2^+13.1367P] where P=(Fo^2^+2Fc^2^)/3'
_refine_ls_weighting_scheme calc
_refine_ls_wR_factor_gt 0.1475
_refine_ls_wR_factor_ref 0.1621
_reflns_number_gt 5707
_reflns_number_total 6985
_reflns_threshold_expression >2sigma(I)
_cod_data_source_file c0ce00750a.txt
_cod_data_source_block 8
_cod_original_cell_volume 1805.42(11)
_cod_original_sg_symbol_H-M P-1
_cod_database_code 7210544

loop_
_symmetry_equiv_pos_as_xyz
'x, y, z'
'-x, -y, -z'

loop_
_atom_site_label
_atom_site_type_symbol
_atom_site_fract_x
_atom_site_fract_y
_atom_site_fract_z
_atom_site_U_iso_or_equiv
_atom_site_adp_type
_atom_site_occupancy
_atom_site_symmetry_multiplicity
_atom_site_calc_flag
_atom_site_refinement_flags
_atom_site_disorder_assembly
_atom_site_disorder_group
Eu1 Eu -0.18541(4) 0.95578(3) 0.56149(2) 0.02067(13) Uani 1 1 d . . .
N1 N -0.4814(9) 1.2059(6) 0.7453(5) 0.0465(19) Uani 1 1 d . . .
C1 C 0.0171(9) 0.9566(6) 0.6998(5) 0.0309(17) Uani 1 1 d . . .
C2 C 0.1376(11) 0.9686(7) 0.7710(6) 0.045(2) Uani 1 1 d . . .
C3 C 0.2689(12) 0.9156(8) 0.7474(8) 0.058(3) Uani 1 1 d . . .
H3A H 0.2806 0.8698 0.6862 0.070 Uiso 1 1 calc R . .
C4 C 0.3832(17) 0.9293(11) 0.8132(10) 0.088(5) Uani 1 1 d . . .
H4A H 0.4708 0.8907 0.7963 0.106 Uiso 1 1 calc R . .
C5 C 0.3731(13) 0.9972(9) 0.9023(8) 0.0669(9) Uani 1 1 d D . .
C6 C 0.2378(15) 1.0482(9) 0.9252(8) 0.0669(9) Uani 1 1 d . . .
H6A H 0.2266 1.0943 0.9864 0.080 Uiso 1 1 calc R . .
C7 C 0.1188(15) 1.0333(10) 0.8604(7) 0.067(3) Uani 1 1 d . . .
H7A H 0.0269 1.0670 0.8776 0.080 Uiso 1 1 calc R . .
C8 C 0.5046(13) 1.0167(9) 0.9694(8) 0.0669(9) Uani 1 1 d D . .
C11 C -0.0782(8) 0.8107(5) 0.3920(5) 0.0252(15) Uani 1 1 d . . .
C12 C -0.0584(10) 0.7323(6) 0.2990(5) 0.0317(17) Uani 1 1 d . . .
C13 C 0.0107(12) 0.7618(7) 0.2356(6) 0.044(2) Uani 1 1 d . . .
H13A H 0.0581 0.8309 0.2537 0.052 Uiso 1 1 calc R . .
C14 C 0.0112(14) 0.6918(7) 0.1468(6) 0.054(3) Uani 1 1 d . . .
H14A H 0.0585 0.7129 0.1039 0.064 Uiso 1 1 calc R . .
C15 C -0.0580(15) 0.5887(9) 0.1187(8) 0.0669(9) Uani 1 1 d . . .
C16 C -0.1218(14) 0.5597(10) 0.1829(8) 0.0669(9) Uani 1 1 d . . .
H16A H -0.1666 0.4901 0.1656 0.080 Uiso 1 1 calc R . .
C17 C -0.1217(14) 0.6300(9) 0.2721(8) 0.0669(9) Uani 1 1 d . . .
H17A H -0.1653 0.6082 0.3156 0.080 Uiso 1 1 calc R . .
C18 C -0.0626(14) 0.5112(10) 0.0207(8) 0.0669(9) Uani 1 1 d . . .
C19 C -0.2236(14) 0.4731(9) -0.0221(8) 0.0669(9) Uani 1 1 d . . .
H19A H -0.2808 0.4421 0.0146 0.080 Uiso 1 1 calc R . .
H19B H -0.2159 0.4165 -0.0829 0.080 Uiso 1 1 calc R . .
C20 C -0.2202(18) 0.6123(12) -0.0973(11) 0.0973(10) Uani 1 1 d . . .
H20D H -0.2653 0.6700 -0.1050 0.146 Uiso 1 1 calc R . .
H20E H -0.2115 0.5551 -0.1567 0.146 Uiso 1 1 calc R . .
H20F H -0.1175 0.6368 -0.0667 0.146 Uiso 1 1 calc R . .
C21 C -0.4402(9) 0.8194(6) 0.5598(6) 0.0308(17) Uani 1 1 d . . .
C22 C -0.5652(9) 0.7341(6) 0.5395(6) 0.0356(18) Uani 1 1 d . . .
C23 C -0.6956(10) 0.7270(7) 0.4854(7) 0.043(2) Uani 1 1 d . . .
H23A H -0.7049 0.7776 0.4613 0.052 Uiso 1 1 calc R . .
C24 C -0.8109(11) 0.6476(7) 0.4667(8) 0.052(3) Uani 1 1 d . . .
H24A H -0.8978 0.6435 0.4287 0.062 Uiso 1 1 calc R . .
C25 C -0.8030(15) 0.5728(9) 0.5024(8) 0.0669(9) Uani 1 1 d . . .
C26 C -0.6726(14) 0.5801(9) 0.5566(8) 0.0669(9) Uani 1 1 d . . .
H26A H -0.6642 0.5299 0.5812 0.080 Uiso 1 1 calc R . .
C27 C -0.5556(10) 0.6591(7) 0.5751(7) 0.044(2) Uani 1 1 d . . .
H27A H -0.4678 0.6627 0.6122 0.053 Uiso 1 1 calc R . .
C28 C -0.9307(14) 0.4885(10) 0.4843(8) 0.0669(9) Uani 1 1 d . . .
C29 C -0.8900(11) 0.3812(8) 0.4259(9) 0.059(3) Uani 1 1 d . A .
H29A H -0.9777 0.3297 0.4210 0.071 Uiso 1 1 calc R . .
H29B H -0.8002 0.3650 0.4545 0.071 Uiso 1 1 calc R . .
C30 C -1.030(3) 0.353(2) 0.274(2) 0.0973(10) Uani 0.60 1 d P A 1
H30A H -1.0318 0.3511 0.2134 0.146 Uiso 0.60 1 calc PR A 1
H30B H -1.0851 0.4106 0.3143 0.146 Uiso 0.60 1 calc PR A 1
H30C H -1.0789 0.2865 0.2721 0.146 Uiso 0.60 1 calc PR A 1
C30A C -0.840(5) 0.238(3) 0.234(3) 0.0973(10) Uani 0.40 1 d P A 2
H30D H -0.8183 0.2374 0.1746 0.146 Uiso 0.40 1 calc PR A 2
H30E H -0.9404 0.1986 0.2295 0.146 Uiso 0.40 1 calc PR A 2
H30F H -0.7596 0.2050 0.2528 0.146 Uiso 0.40 1 calc PR A 2
C31 C -0.4187(10) 1.1177(7) 0.7022(6) 0.039(2) Uani 1 1 d . . .
H31A H -0.4526 1.0603 0.7160 0.047 Uiso 1 1 calc R . .
C32 C -0.5997(16) 1.2164(11) 0.8068(9) 0.081(3) Uani 1 1 d . . .
H32A H -0.6295 1.1484 0.8081 0.121 Uiso 1 1 calc R . .
H32B H -0.6895 1.2415 0.7874 0.121 Uiso 1 1 calc R . .
H32C H -0.5619 1.2666 0.8675 0.121 Uiso 1 1 calc R . .
C33 C -0.4396(16) 1.2952(10) 0.7242(9) 0.081(3) Uani 1 1 d . . .
H33A H -0.3349 1.2913 0.7027 0.121 Uiso 1 1 calc R . .
H33B H -0.4436 1.3599 0.7788 0.121 Uiso 1 1 calc R . .
H33C H -0.5121 1.2946 0.6770 0.121 Uiso 1 1 calc R . .
S2 S -0.3346(5) 0.5689(3) -0.0340(3) 0.0973(10) Uani 1 1 d . . .
S3 S -0.8450(5) 0.3692(3) 0.3148(3) 0.0850(10) Uani 1 1 d . . .
O1 O 0.0458(6) 0.9065(4) 0.6165(3) 0.0290(11) Uani 1 1 d . . .
O2 O -0.1065(6) 0.9983(4) 0.7213(3) 0.0321(12) Uani 1 1 d . . .
O3 O -0.0062(6) 0.9024(4) 0.4223(3) 0.0240(10) Uani 1 1 d . . .
O4 O -0.1716(6) 0.7864(4) 0.4385(4) 0.0332(12) Uani 1 1 d . . .
O5 O -0.3217(6) 0.8236(4) 0.6055(4) 0.0337(12) Uani 1 1 d . . .
O6 O -0.4566(6) 0.8882(4) 0.5281(4) 0.0363(13) Uani 1 1 d . . .
O7 O -0.3216(7) 1.1030(5) 0.6465(4) 0.0391(14) Uani 1 1 d . . .
O8 O -0.2842(6) 1.0095(4) 0.4480(4) 0.0282(11) Uani 1 1 d . . .
S1 S 0.6242(11) 1.2257(7) 0.9962(7) 0.0973(10) Uani 0.50 1 d PD B 1
C10 C 0.575(4) 1.273(2) 1.1087(11) 0.0973(10) Uani 0.50 1 d PD B 1
H10A H 0.6642 1.2743 1.1470 0.146 Uiso 0.50 1 calc PR B 1
H10B H 0.4892 1.2276 1.1150 0.146 Uiso 0.50 1 calc PR B 1
H10C H 0.5442 1.3441 1.1275 0.146 Uiso 0.50 1 calc PR B 1
S1A S 0.6870(11) 1.1808(7) 0.9632(7) 0.0973(10) Uani 0.50 1 d PD B 2
C10A C 0.660(4) 1.246(2) 1.0785(10) 0.0973(10) Uani 0.50 1 d PD B 2
H10D H 0.5796 1.2062 1.0962 0.146 Uiso 0.50 1 calc PR B 2
H10E H 0.6280 1.3157 1.0911 0.146 Uiso 0.50 1 calc PR B 2
H10F H 0.7565 1.2529 1.1132 0.146 Uiso 0.50 1 calc PR B 2
C9 C 0.6618(15) 1.0674(9) 0.9509(8) 0.0669(9) Uani 1 1 d . . .

loop_
_atom_site_aniso_label
_atom_site_aniso_U_11
_atom_site_aniso_U_22
_atom_site_aniso_U_33
_atom_site_aniso_U_23
_atom_site_aniso_U_13
_atom_site_aniso_U_12
Eu1 0.0176(2) 0.0224(2) 0.0211(2) 0.00778(14) -0.00194(12) 0.00338(12)
N1 0.040(4) 0.055(5) 0.038(4) 0.009(4) 0.008(3) 0.022(4)
C1 0.033(4) 0.035(4) 0.027(4) 0.017(3) -0.006(3) -0.006(3)
C2 0.053(6) 0.052(5) 0.034(5) 0.024(4) -0.016(4) -0.007(4)
C3 0.054(6) 0.060(6) 0.069(7) 0.037(6) -0.031(5) 0.002(5)
C4 0.093(10) 0.082(9) 0.087(10) 0.031(8) -0.046(8) 0.015(8)
C5 0.073(2) 0.065(2) 0.063(2) 0.0292(18) -0.0101(17) -0.0068(17)
C6 0.073(2) 0.065(2) 0.063(2) 0.0292(18) -0.0101(17) -0.0068(17)
C7 0.076(8) 0.078(8) 0.041(6) 0.023(6) -0.027(5) -0.006(6)
C8 0.073(2) 0.065(2) 0.063(2) 0.0292(18) -0.0101(17) -0.0068(17)
C11 0.026(4) 0.022(4) 0.025(4) 0.007(3) -0.006(3) 0.008(3)
C12 0.045(5) 0.025(4) 0.020(4) 0.004(3) 0.001(3) 0.007(3)
C13 0.063(6) 0.029(4) 0.029(5) 0.002(4) 0.009(4) 0.003(4)
C14 0.092(8) 0.037(5) 0.026(5) 0.007(4) 0.014(5) 0.007(5)
C15 0.073(2) 0.065(2) 0.063(2) 0.0292(18) -0.0101(17) -0.0068(17)
C16 0.073(2) 0.065(2) 0.063(2) 0.0292(18) -0.0101(17) -0.0068(17)
C17 0.073(2) 0.065(2) 0.063(2) 0.0292(18) -0.0101(17) -0.0068(17)
C18 0.073(2) 0.065(2) 0.063(2) 0.0292(18) -0.0101(17) -0.0068(17)
C19 0.073(2) 0.065(2) 0.063(2) 0.0292(18) -0.0101(17) -0.0068(17)
C20 0.089(2) 0.085(2) 0.121(3) 0.046(2) 0.0051(19) 0.0077(16)
C21 0.026(4) 0.030(4) 0.038(4) 0.015(4) 0.006(3) 0.006(3)
C22 0.025(4) 0.034(4) 0.049(5) 0.018(4) -0.001(3) 0.003(3)
C23 0.031(5) 0.042(5) 0.066(6) 0.034(5) -0.008(4) -0.001(4)
C24 0.032(5) 0.046(5) 0.086(8) 0.037(5) -0.015(5) -0.007(4)
C25 0.073(2) 0.065(2) 0.063(2) 0.0292(18) -0.0101(17) -0.0068(17)
C26 0.073(2) 0.065(2) 0.063(2) 0.0292(18) -0.0101(17) -0.0068(17)
C27 0.024(4) 0.044(5) 0.073(7) 0.034(5) -0.006(4) -0.001(4)
C28 0.073(2) 0.065(2) 0.063(2) 0.0292(18) -0.0101(17) -0.0068(17)
C29 0.033(5) 0.043(5) 0.107(9) 0.034(6) 0.011(5) 0.009(4)
C30 0.089(2) 0.085(2) 0.121(3) 0.046(2) 0.0051(19) 0.0077(16)
C30A 0.089(2) 0.085(2) 0.121(3) 0.046(2) 0.0051(19) 0.0077(16)
C31 0.035(5) 0.040(5) 0.033(5) 0.006(4) -0.003(4) 0.003(4)
C32 0.082(7) 0.087(7) 0.079(6) 0.034(5) 0.038(5) 0.045(5)
C33 0.082(7) 0.087(7) 0.079(6) 0.034(5) 0.038(5) 0.045(5)
S2 0.089(2) 0.085(2) 0.121(3) 0.046(2) 0.0051(19) 0.0077(16)
S3 0.082(2) 0.083(2) 0.078(2) 0.0209(19) -0.0028(18) 0.0098(19)
O1 0.024(3) 0.040(3) 0.027(3) 0.018(2) -0.005(2) 0.005(2)
O2 0.035(3) 0.037(3) 0.024(3) 0.013(2) -0.003(2) -0.002(2)
O3 0.026(3) 0.023(2) 0.019(2) 0.004(2) 0.0004(19) 0.005(2)
O4 0.037(3) 0.028(3) 0.028(3) 0.006(2) 0.006(2) -0.004(2)
O5 0.030(3) 0.040(3) 0.036(3) 0.021(3) -0.004(2) 0.000(2)
O6 0.020(3) 0.034(3) 0.063(4) 0.028(3) -0.001(2) 0.003(2)
O7 0.033(3) 0.042(3) 0.037(3) 0.008(3) 0.009(3) 0.016(3)
O8 0.022(3) 0.035(3) 0.033(3) 0.020(2) -0.003(2) 0.006(2)
S1 0.089(2) 0.085(2) 0.121(3) 0.046(2) 0.0051(19) 0.0077(16)
C10 0.089(2) 0.085(2) 0.121(3) 0.046(2) 0.0051(19) 0.0077(16)
S1A 0.089(2) 0.085(2) 0.121(3) 0.046(2) 0.0051(19) 0.0077(16)
C10A 0.089(2) 0.085(2) 0.121(3) 0.046(2) 0.0051(19) 0.0077(16)
C9 0.073(2) 0.065(2) 0.063(2) 0.0292(18) -0.0101(17) -0.0068(17)

loop_
_atom_type_symbol
_atom_type_description
_atom_type_scat_dispersion_real
_atom_type_scat_dispersion_imag
_atom_type_scat_source
C C 0.0033 0.0016 'International Tables Vol C Tables 4.2.6.8 and 6.1.1.4'
H H 0.0000 0.0000 'International Tables Vol C Tables 4.2.6.8 and 6.1.1.4'
N N 0.0061 0.0033 'International Tables Vol C Tables 4.2.6.8 and 6.1.1.4'
S S 0.1246 0.1234 'International Tables Vol C Tables 4.2.6.8 and 6.1.1.4'
Eu Eu -0.1578 3.6682 'International Tables Vol C Tables 4.2.6.8 and 6.1.1.4'
O O 0.0106 0.0060 'International Tables Vol C Tables 4.2.6.8 and 6.1.1.4'

loop_
_geom_angle_atom_site_label_1
_geom_angle_atom_site_label_2
_geom_angle_atom_site_label_3
_geom_angle
_geom_angle_site_symmetry_1
_geom_angle_site_symmetry_3
O7 Eu1 O4 151.7(2) . .
O7 Eu1 O3 79.51(19) . 2_576
O4 Eu1 O3 119.10(17) . 2_576
O7 Eu1 O8 76.26(19) . .
O4 Eu1 O8 86.15(19) . .
O3 Eu1 O8 79.17(17) 2_576 .
O7 Eu1 O6 75.9(2) . .
O4 Eu1 O6 77.78(19) . .
O3 Eu1 O6 146.26(17) 2_576 .
O8 Eu1 O6 72.80(18) . .
O7 Eu1 O1 125.31(19) . .
O4 Eu1 O1 81.54(19) . .
O3 Eu1 O1 77.36(17) 2_576 .
O8 Eu1 O1 143.66(17) . .
O6 Eu1 O1 136.12(17) . .
O7 Eu1 O2 75.8(2) . .
O4 Eu1 O2 124.11(19) . .
O3 Eu1 O2 84.44(17) 2_576 .
O8 Eu1 O2 149.73(18) . .
O6 Eu1 O2 111.11(19) . .
O1 Eu1 O2 53.21(18) . .
O7 Eu1 O5 99.3(2) . .
O4 Eu1 O5 72.50(18) . .
O3 Eu1 O5 155.72(17) 2_576 .
O8 Eu1 O5 124.42(17) . .
O6 Eu1 O5 53.01(18) . .
O1 Eu1 O5 83.98(17) . .
O2 Eu1 O5 71.90(18) . .
O7 Eu1 O3 136.53(18) . .
O4 Eu1 O3 51.02(16) . .
O3 Eu1 O3 68.55(18) 2_576 .
O8 Eu1 O3 69.54(16) . .
O6 Eu1 O3 116.62(18) . .
O1 Eu1 O3 76.20(16) . .
O2 Eu1 O3 126.99(17) . .
O5 Eu1 O3 121.89(17) . .
O7 Eu1 C21 90.4(2) . .
O4 Eu1 C21 70.2(2) . .
O3 Eu1 C21 169.91(19) 2_576 .
O8 Eu1 C21 98.4(2) . .
O6 Eu1 C21 27.1(2) . .
O1 Eu1 C21 109.1(2) . .
O2 Eu1 C21 93.3(2) . .
O5 Eu1 C21 26.2(2) . .
O3 Eu1 C21 120.0(2) . .
O7 Eu1 C1 99.9(2) . .
O4 Eu1 C1 104.5(2) . .
O3 Eu1 C1 78.40(19) 2_576 .
O8 Eu1 C1 157.6(2) . .
O6 Eu1 C1 128.3(2) . .
O1 Eu1 C1 27.0(2) . .
O2 Eu1 C1 26.3(2) . .
O5 Eu1 C1 77.93(19) . .
O3 Eu1 C1 101.6(2) . .
C21 Eu1 C1 103.7(2) . .
O7 Eu1 C11 151.3(2) . .
O4 Eu1 C11 24.90(19) . .
O3 Eu1 C11 94.77(19) 2_576 .
O8 Eu1 C11 75.03(18) . .
O6 Eu1 C11 95.7(2) . .
O1 Eu1 C11 79.70(18) . .
O2 Eu1 C11 132.01(19) . .
O5 Eu1 C11 97.1(2) . .
O3 Eu1 C11 26.27(18) . .
C21 Eu1 C11 94.0(2) . .
C1 Eu1 C11 106.5(2) . .
C31 N1 C32 123.1(9) . .
C31 N1 C33 119.7(8) . .
C32 N1 C33 117.0(9) . .
O2 C1 O1 121.0(7) . .
O2 C1 C2 120.4(8) . .
O1 C1 C2 118.5(8) . .
O2 C1 Eu1 61.3(4) . .
O1 C1 Eu1 60.0(4) . .
C2 C1 Eu1 172.1(6) . .
C7 C2 C3 120.0(9) . .
C7 C2 C1 119.9(10) . .
C3 C2 C1 120.1(9) . .
C2 C3 C4 120.1(12) . .
C5 C4 C3 121.8(13) . .
C4 C5 C6 117.2(10) . .
C4 C5 C8 120.2(12) . .
C6 C5 C8 122.6(12) . .
C5 C6 C7 121.9(12) . .
C2 C7 C6 118.8(12) . .
C8 C8 C5 121.4(14) 2_677 .
C8 C8 C9 122.0(13) 2_677 .
C5 C8 C9 116.1(10) . .
O4 C11 O3 120.7(7) . .
O4 C11 C12 117.9(7) . .
O3 C11 C12 121.3(7) . .
O4 C11 Eu1 55.3(4) . .
O3 C11 Eu1 65.9(4) . .
C12 C11 Eu1 167.8(5) . .
C13 C12 C17 119.0(8) . .
C13 C12 C11 120.8(7) . .
C17 C12 C11 119.9(8) . .
C14 C13 C12 120.4(8) . .
C13 C14 C15 120.6(10) . .
C16 C15 C14 118.2(11) . .
C16 C15 C18 120.3(11) . .
C14 C15 C18 121.4(10) . .
C15 C16 C17 121.1(11) . .
C16 C17 C12 120.6(11) . .
C18 C18 C19 125.4(15) 2_565 .
C18 C18 C15 120.5(14) 2_565 .
C19 C18 C15 113.9(11) . .
C18 C19 S2 116.3(9) . .
O5 C21 O6 120.8(7) . .
O5 C21 C22 120.9(7) . .
O6 C21 C22 118.3(7) . .
O5 C21 Eu1 61.8(4) . .
O6 C21 Eu1 60.2(4) . .
C22 C21 Eu1 168.0(6) . .
C23 C22 C27 118.4(8) . .
C23 C22 C21 121.0(7) . .
C27 C22 C21 120.6(7) . .
C24 C23 C22 120.7(8) . .
C23 C24 C25 121.4(9) . .
C26 C25 C24 117.8(10) . .
C26 C25 C28 120.8(11) . .
C24 C25 C28 121.3(10) . .
C27 C26 C25 121.2(11) . .
C26 C27 C22 120.5(9) . .
C28 C28 C29 124.8(14) 2_366 .
C28 C28 C25 120.7(15) 2_366 .
C29 C28 C25 114.4(10) . .
C28 C29 S3 111.8(8) . .
O7 C31 N1 126.0(9) . .
C20 S2 C19 101.3(7) . .
C30 S3 C30A 83.6(16) . .
C30 S3 C29 95.8(11) . .
C30A S3 C29 114.2(14) . .
C1 O1 Eu1 93.1(5) . .
C1 O2 Eu1 92.3(4) . .
C11 O3 Eu1 160.4(5) . 2_576
C11 O3 Eu1 87.8(4) . .
Eu1 O3 Eu1 111.44(17) 2_576 .
C11 O4 Eu1 99.8(4) . .
C21 O5 Eu1 91.9(4) . .
C21 O6 Eu1 92.7(4) . .
C31 O7 Eu1 133.2(6) . .
C10 S1 C9 109.4(12) . .
C9 S1A C10A 100.9(13) . .
S1A C9 C8 123.5(11) . .
S1A C9 S1 21.5(5) . .
C8 C9 S1 102.9(9) . .

loop_
_geom_bond_atom_site_label_1
_geom_bond_atom_site_label_2
_geom_bond_distance
_geom_bond_site_symmetry_2
Eu1 O7 2.390(5) .
Eu1 O4 2.418(5) .
Eu1 O3 2.424(5) 2_576
Eu1 O8 2.424(5) .
Eu1 O6 2.441(5) .
Eu1 O1 2.448(5) .
Eu1 O2 2.480(5) .
Eu1 O5 2.480(5) .
Eu1 O3 2.648(5) .
Eu1 C21 2.811(8) .
Eu1 C1 2.824(8) .
Eu1 C11 2.898(7) .
N1 C31 1.318(11) .
N1 C32 1.421(13) .
N1 C33 1.453(15) .
C1 O2 1.253(10) .
C1 O1 1.282(10) .
C1 C2 1.493(11) .
C2 C7 1.382(15) .
C2 C3 1.388(15) .
C3 C4 1.389(14) .
C4 C5 1.377(18) .
C5 C6 1.404(17) .
C5 C8 1.494(9) .
C6 C7 1.403(15) .
C8 C8 1.26(2) 2_677
C8 C9 1.585(16) .
C11 O4 1.238(9) .
C11 O3 1.283(9) .
C11 C12 1.484(10) .
C12 C13 1.386(12) .
C12 C17 1.386(14) .
C13 C14 1.373(12) .
C14 C15 1.411(15) .
C15 C16 1.375(16) .
C15 C18 1.514(17) .
C16 C17 1.379(16) .
C18 C18 1.28(2) 2_565
C18 C19 1.510(16) .
C19 S2 1.788(13) .
C20 S2 1.694(15) .
C21 O5 1.242(9) .
C21 O6 1.284(9) .
C21 C22 1.482(11) .
C22 C23 1.394(12) .
C22 C27 1.400(12) .
C23 C24 1.373(12) .
C24 C25 1.398(15) .
C25 C26 1.394(16) .
C25 C28 1.494(16) .
C26 C27 1.381(14) .
C28 C28 1.33(2) 2_366
C28 C29 1.493(16) .
C29 S3 1.792(13) .
C30 S3 1.69(3) .
C30A S3 1.78(4) .
C31 O7 1.216(10) .
O3 Eu1 2.424(5) 2_576
S1 C10 1.742(10) .
S1 C9 2.098(15) .
S1A C9 1.523(14) .
S1A C10A 1.744(10) .
